data_4331863
loop_
_publ_author_name
'Telfer, Shane G.'
'Kuroda, Reiko'
'Lefebvre, Julie'
'Leznoff, Daniel B.'

_publ_section_title
;
 Boxes, Helicates, and Coordination Polymers:&#x00A0; A Structural and
 Magnetochemical Investigation of the Diverse Coordination Chemistry of
 Simple Pyridine-Alcohol Ligands
;
_journal_issue 12
_journal_name_full 'Inorganic Chemistry'
_journal_page_first 4592
_journal_page_last 4601
_journal_paper_doi 10.1021/ic0517218
_journal_volume 45
_journal_year 2006
_chemical_formula_sum 'C14 H18 Co N2 O6 S'
_chemical_formula_weight 401.29
_chemical_name_systematic
; 
 ? 
;
_space_group_IT_number 2
_symmetry_cell_setting triclinic
_symmetry_space_group_name_Hall '-P 1'
_symmetry_space_group_name_H-M 'P -1'
_atom_sites_solution_hydrogens geom
_atom_sites_solution_primary direct
_atom_sites_solution_secondary difmap
_audit_creation_method SHELXL-97
_cell_angle_alpha 81.8420(10)
_cell_angle_beta 84.0600(10)
_cell_angle_gamma 64.0080(10)
_cell_formula_units_Z 2
_cell_length_a 8.4393(6)
_cell_length_b 8.5797(6)
_cell_length_c 12.0728(9)
_cell_measurement_temperature 110(2)
_cell_volume 776.95(10)
_computing_cell_refinement 'Bruker SAINT'
_computing_data_collection 'Bruker SMART'
_computing_data_reduction 'Bruker SAINT'
_computing_structure_refinement 'SHELXL-97 (Sheldrick, 1997)'
_computing_structure_solution 'SHELXS-97 (Sheldrick, 1997)'
_diffrn_ambient_temperature 110(2)
_diffrn_measured_fraction_theta_full 0.913
_diffrn_measured_fraction_theta_max 0.913
_diffrn_measurement_device_type 'Bruker APEX'
_diffrn_measurement_method '\w scans'
_diffrn_radiation_monochromator graphite
_diffrn_radiation_source 'fine-focus sealed tube'
_diffrn_radiation_type MoK\a
_diffrn_radiation_wavelength 0.71073
_diffrn_reflns_av_R_equivalents 0.0118
_diffrn_reflns_av_sigmaI/netI 0.0267
_diffrn_reflns_limit_h_max 9
_diffrn_reflns_limit_h_min -10
_diffrn_reflns_limit_k_max 11
_diffrn_reflns_limit_k_min -10
_diffrn_reflns_limit_l_max 15
_diffrn_reflns_limit_l_min -15
_diffrn_reflns_number 4752
_diffrn_reflns_theta_full 27.84
_diffrn_reflns_theta_max 27.84
_diffrn_reflns_theta_min 1.71
_exptl_absorpt_coefficient_mu 1.274
_exptl_absorpt_correction_T_max 0.8832
_exptl_absorpt_correction_T_min 0.7012
_exptl_absorpt_correction_type empirical
_exptl_absorpt_process_details SADABS
_exptl_crystal_colour prism
_exptl_crystal_density_diffrn 1.715
_exptl_crystal_density_method 'not measured'
_exptl_crystal_description pink
_exptl_crystal_F_000 414
_exptl_crystal_size_max 0.30
_exptl_crystal_size_mid 0.30
_exptl_crystal_size_min 0.10
_refine_diff_density_max 1.379
_refine_diff_density_min -0.337
_refine_diff_density_rms 0.074
_refine_ls_extinction_method none
_refine_ls_goodness_of_fit_ref 1.042
_refine_ls_hydrogen_treatment mixed
_refine_ls_matrix_type full
_refine_ls_number_parameters 230
_refine_ls_number_reflns 3363
_refine_ls_number_restraints 0
_refine_ls_restrained_S_all 1.042
_refine_ls_R_factor_all 0.0312
_refine_ls_R_factor_gt 0.0301
_refine_ls_shift/su_max 0.002
_refine_ls_shift/su_mean 0.000
_refine_ls_structure_factor_coef Fsqd
_refine_ls_weighting_details 'calc w=1/[\s^2^(Fo^2^)+(0.0371P)^2^+0.8993P] where P=(Fo^2^+2Fc^2^)/3'
_refine_ls_weighting_scheme calc
_refine_ls_wR_factor_gt 0.0790
_refine_ls_wR_factor_ref 0.0797
_reflns_number_gt 3215
_reflns_number_total 3363
_reflns_threshold_expression >2sigma(I)
_cod_data_source_file ic0517218sup1.cif
_cod_data_source_block Figure_5
_cod_depositor_comments
;
The following automatic conversions were performed:

'_symmetry_cell_setting' value 'Triclinic' changed to 'triclinic'
according to /home/saulius/struct/CIF-dictionaries/cif_core.dic
dictionary named 'cif_core.dic' version 2.4.2 from 2011-04-26.

Automatic conversion script
Id: cif_fix_values 1891 2012-01-12 08:04:46Z andrius 
;
_cod_original_sg_symbol_H-M P-1
_cod_database_code 4331863

loop_
_symmetry_equiv_pos_as_xyz
'x, y, z'
'-x, -y, -z'

loop_
_atom_site_label
_atom_site_type_symbol
_atom_site_fract_x
_atom_site_fract_y
_atom_site_fract_z
_atom_site_U_iso_or_equiv
_atom_site_adp_type
_atom_site_occupancy
_atom_site_symmetry_multiplicity
_atom_site_calc_flag
_atom_site_refinement_flags
Co01 Co 0.5000 0.5000 0.0000 0.01120(10) Uani 1 2 d S
Co02 Co 0.5000 0.5000 -0.5000 0.01133(10) Uani 1 2 d S
N1 N 0.7465(2) 0.3304(2) -0.08305(13) 0.0156(3) Uani 1 1 d .
C2 C 0.7637(2) 0.1670(3) -0.08456(15) 0.0169(4) Uani 1 1 d .
C3 C 0.9172(2) 0.0336(2) -0.12289(15) 0.0172(4) Uani 1 1 d .
H3 H 0.9242 -0.0775 -0.1233 0.021 Uiso 1 1 calc R
C4 C 1.0596(3) 0.0695(3) -0.16044(16) 0.0180(4) Uani 1 1 d .
H4 H 1.1653 -0.0179 -0.1846 0.022 Uiso 1 1 calc R
C5 C 1.0417(2) 0.2381(3) -0.16139(16) 0.0183(4) Uani 1 1 d .
H5 H 1.1352 0.2652 -0.1875 0.022 Uiso 1 1 calc R
C6 C 0.8839(3) 0.3669(2) -0.12329(16) 0.0172(4) Uani 1 1 d .
C7 C 0.6076(3) 0.1322(3) -0.03934(18) 0.0218(4) Uani 1 1 d .
H7A H 0.5899 0.0609 -0.0880 0.026 Uiso 1 1 calc R
H7B H 0.6323 0.0673 0.0343 0.026 Uiso 1 1 calc R
O8 O 0.44904(18) 0.29066(18) -0.03150(12) 0.0197(3) Uani 1 1 d .
C9 C 0.8626(3) 0.5513(3) -0.1282(2) 0.0266(4) Uani 1 1 d .
H9A H 0.7519 0.6301 -0.1598 0.040 Uiso 1 1 calc R
H9B H 0.9572 0.5636 -0.1741 0.040 Uiso 1 1 calc R
H9C H 0.8650 0.5779 -0.0540 0.040 Uiso 1 1 calc R
N11 N 0.5020(2) 0.2507(2) -0.43043(13) 0.0166(3) Uani 1 1 d .
C12 C 0.6594(3) 0.1355(3) -0.39023(15) 0.0172(4) Uani 1 1 d .
C13 C 0.6899(3) -0.0300(3) -0.33853(17) 0.0215(4) Uani 1 1 d .
H13 H 0.8000 -0.1060 -0.3117 0.026 Uiso 1 1 calc R
C14 C 0.5522(3) -0.0792(3) -0.32789(17) 0.0227(4) Uani 1 1 d .
H14 H 0.5680 -0.1888 -0.2936 0.027 Uiso 1 1 calc R
C15 C 0.3913(3) 0.0383(3) -0.36944(17) 0.0212(4) Uani 1 1 d .
H15 H 0.2977 0.0075 -0.3636 0.025 Uiso 1 1 calc R
C16 C 0.3686(3) 0.2024(3) -0.41999(16) 0.0189(4) Uani 1 1 d .
C17 C 0.8028(3) 0.1971(3) -0.40242(16) 0.0177(4) Uani 1 1 d .
H17A H 0.8073 0.2405 -0.3334 0.021 Uiso 1 1 calc R
H17B H 0.9158 0.0996 -0.4155 0.021 Uiso 1 1 calc R
O18 O 0.77308(18) 0.33166(17) -0.49282(11) 0.0163(3) Uani 1 1 d .
C19 C 0.1948(3) 0.3313(3) -0.46302(19) 0.0246(4) Uani 1 1 d .
H19A H 0.1393 0.4206 -0.4135 0.037 Uiso 1 1 calc R
H19B H 0.1209 0.2734 -0.4668 0.037 Uiso 1 1 calc R
H19C H 0.2121 0.3829 -0.5364 0.037 Uiso 1 1 calc R
S20 S 0.34851(6) 0.59299(6) -0.25144(3) 0.01236(11) Uani 1 1 d .
O21 O 0.31120(18) 0.43951(18) -0.21865(11) 0.0185(3) Uani 1 1 d .
O22 O 0.19191(18) 0.73994(18) -0.30059(11) 0.0189(3) Uani 1 1 d .
O23 O 0.50010(17) 0.54969(17) -0.33509(10) 0.0150(3) Uani 1 1 d .
O24 O 0.39523(17) 0.64489(17) -0.15165(11) 0.0154(3) Uani 1 1 d .
H8 H 0.394(5) 0.334(5) -0.110(3) 0.063(10) Uiso 1 1 d .
H18 H 0.802(4) 0.285(4) -0.560(3) 0.044(8) Uiso 1 1 d .

loop_
_atom_site_aniso_label
_atom_site_aniso_U_11
_atom_site_aniso_U_22
_atom_site_aniso_U_33
_atom_site_aniso_U_23
_atom_site_aniso_U_13
_atom_site_aniso_U_12
Co01 0.01180(17) 0.01289(17) 0.00947(17) -0.00174(12) 0.00054(12) -0.00588(13)
Co02 0.01195(17) 0.01262(17) 0.00964(17) -0.00125(12) 0.00040(12) -0.00567(13)
N1 0.0145(7) 0.0192(8) 0.0107(7) -0.0011(6) -0.0014(6) -0.0051(6)
C2 0.0164(9) 0.0223(9) 0.0114(8) 0.0004(7) -0.0011(7) -0.0083(7)
C3 0.0203(9) 0.0158(9) 0.0147(9) -0.0007(7) -0.0032(7) -0.0068(7)
C4 0.0156(9) 0.0206(9) 0.0141(9) -0.0035(7) -0.0002(7) -0.0041(7)
C5 0.0148(9) 0.0236(10) 0.0162(9) -0.0007(7) -0.0005(7) -0.0086(7)
C6 0.0171(9) 0.0185(9) 0.0153(9) -0.0011(7) -0.0035(7) -0.0067(7)
C7 0.0185(9) 0.0232(10) 0.0240(10) 0.0005(8) -0.0006(7) -0.0103(8)
O8 0.0190(7) 0.0206(7) 0.0195(7) -0.0032(5) 0.0007(5) -0.0087(6)
C9 0.0221(10) 0.0215(10) 0.0358(12) -0.0040(9) 0.0016(9) -0.0092(8)
N11 0.0209(8) 0.0170(7) 0.0136(7) -0.0030(6) 0.0012(6) -0.0097(6)
C12 0.0219(9) 0.0188(9) 0.0125(8) -0.0031(7) -0.0005(7) -0.0098(8)
C13 0.0263(10) 0.0200(9) 0.0182(9) 0.0000(7) -0.0054(8) -0.0097(8)
C14 0.0353(12) 0.0202(9) 0.0165(9) 0.0002(7) -0.0026(8) -0.0158(9)
C15 0.0244(10) 0.0247(10) 0.0194(9) -0.0047(8) 0.0034(7) -0.0152(8)
C16 0.0196(9) 0.0217(9) 0.0165(9) -0.0050(7) 0.0025(7) -0.0098(8)
C17 0.0174(9) 0.0199(9) 0.0155(9) 0.0014(7) -0.0035(7) -0.0082(7)
O18 0.0171(7) 0.0178(6) 0.0126(6) 0.0000(5) -0.0010(5) -0.0067(5)
C19 0.0210(10) 0.0222(10) 0.0330(11) -0.0029(8) -0.0013(8) -0.0116(8)
S20 0.0132(2) 0.0143(2) 0.0098(2) -0.00174(15) 0.00014(15) -0.00613(17)
O21 0.0236(7) 0.0230(7) 0.0149(6) 0.0000(5) -0.0022(5) -0.0158(6)
O22 0.0165(7) 0.0202(7) 0.0146(6) -0.0032(5) -0.0021(5) -0.0021(5)
O23 0.0148(6) 0.0196(6) 0.0110(6) -0.0030(5) 0.0015(5) -0.0078(5)
O24 0.0196(7) 0.0158(6) 0.0113(6) -0.0019(5) -0.0014(5) -0.0079(5)

loop_
_atom_type_symbol
_atom_type_description
_atom_type_scat_dispersion_real
_atom_type_scat_dispersion_imag
_atom_type_scat_source
C C 0.0033 0.0016 'International Tables Vol C Tables 4.2.6.8 and 6.1.1.4'
H H 0.0000 0.0000 'International Tables Vol C Tables 4.2.6.8 and 6.1.1.4'
N N 0.0061 0.0033 'International Tables Vol C Tables 4.2.6.8 and 6.1.1.4'
O O 0.0106 0.0060 'International Tables Vol C Tables 4.2.6.8 and 6.1.1.4'
S S 0.1246 0.1234 'International Tables Vol C Tables 4.2.6.8 and 6.1.1.4'
Co Co 0.3494 0.9721 'International Tables Vol C Tables 4.2.6.8 and 6.1.1.4'

loop_
_geom_angle_atom_site_label_1
_geom_angle_atom_site_label_2
_geom_angle_atom_site_label_3
_geom_angle
_geom_angle_site_symmetry_1
_geom_angle_site_symmetry_3
O24 Co01 O24 180.0 2_665 .
O24 Co01 O8 87.69(5) 2_665 .
O24 Co01 O8 92.31(5) . .
O24 Co01 O8 92.31(5) 2_665 2_665
O24 Co01 O8 87.69(5) . 2_665
O8 Co01 O8 180.00(7) . 2_665
O24 Co01 N1 87.29(5) 2_665 .
O24 Co01 N1 92.71(5) . .
O8 Co01 N1 77.05(6) . .
O8 Co01 N1 102.95(6) 2_665 .
O24 Co01 N1 92.71(5) 2_665 2_665
O24 Co01 N1 87.29(5) . 2_665
O8 Co01 N1 102.95(6) . 2_665
O8 Co01 N1 77.05(6) 2_665 2_665
N1 Co01 N1 180.00(7) . 2_665
O23 Co02 O23 180.0 . 2_664
O23 Co02 O18 90.78(5) . 2_664
O23 Co02 O18 89.22(5) 2_664 2_664
O23 Co02 O18 89.22(5) . .
O23 Co02 O18 90.78(5) 2_664 .
O18 Co02 O18 180.0 2_664 .
O23 Co02 N11 92.67(5) . 2_664
O23 Co02 N11 87.33(5) 2_664 2_664
O18 Co02 N11 77.08(6) 2_664 2_664
O18 Co02 N11 102.92(6) . 2_664
O23 Co02 N11 87.33(5) . .
O23 Co02 N11 92.67(5) 2_664 .
O18 Co02 N11 102.92(6) 2_664 .
O18 Co02 N11 77.08(6) . .
N11 Co02 N11 180.00(12) 2_664 .
C2 N1 C6 118.38(16) . .
C2 N1 Co01 113.50(12) . .
C6 N1 Co01 127.89(13) . .
N1 C2 C3 122.94(17) . .
N1 C2 C7 116.63(17) . .
C3 C2 C7 120.41(18) . .
C4 C3 C2 118.66(18) . .
C3 C4 C5 118.74(18) . .
C4 C5 C6 120.03(18) . .
N1 C6 C5 121.19(18) . .
N1 C6 C9 118.89(17) . .
C5 C6 C9 119.91(18) . .
O8 C7 C2 112.01(16) . .
C7 O8 Co01 112.36(11) . .
C16 N11 C12 118.31(17) . .
C16 N11 Co02 128.80(13) . .
C12 N11 Co02 112.85(12) . .
N11 C12 C13 123.01(18) . .
N11 C12 C17 116.14(16) . .
C13 C12 C17 120.84(18) . .
C14 C13 C12 118.50(19) . .
C15 C14 C13 118.54(19) . .
C14 C15 C16 120.31(19) . .
N11 C16 C15 121.33(18) . .
N11 C16 C19 117.90(17) . .
C15 C16 C19 120.77(18) . .
O18 C17 C12 111.36(15) . .
C17 O18 Co02 110.14(11) . .
O22 S20 O21 109.95(8) . .
O22 S20 O24 109.31(8) . .
O21 S20 O24 109.86(8) . .
O22 S20 O23 109.34(8) . .
O21 S20 O23 109.88(8) . .
O24 S20 O23 108.47(8) . .
S20 O23 Co02 125.96(8) . .
S20 O24 Co01 131.00(8) . .

loop_
_geom_bond_atom_site_label_1
_geom_bond_atom_site_label_2
_geom_bond_distance
_geom_bond_site_symmetry_2
Co01 O24 2.0988(13) 2_665
Co01 O24 2.0988(13) .
Co01 O8 2.1119(14) .
Co01 O8 2.1119(14) 2_665
Co01 N1 2.1861(16) .
Co01 N1 2.1861(16) 2_665
Co02 O23 2.0946(12) .
Co02 O23 2.0946(12) 2_664
Co02 O18 2.1197(13) 2_664
Co02 O18 2.1197(13) .
Co02 N11 2.1777(16) 2_664
Co02 N11 2.1777(16) .
N1 C2 1.347(3) .
N1 C6 1.356(2) .
C2 C3 1.389(3) .
C2 C7 1.507(3) .
C3 C4 1.384(3) .
C4 C5 1.386(3) .
C5 C6 1.390(3) .
C6 C9 1.505(3) .
C7 O8 1.437(2) .
N11 C16 1.349(3) .
N11 C12 1.350(3) .
C12 C13 1.391(3) .
C12 C17 1.506(3) .
C13 C14 1.388(3) .
C14 C15 1.382(3) .
C15 C16 1.391(3) .
C16 C19 1.489(3) .
C17 O18 1.426(2) .
S20 O22 1.4757(14) .
S20 O21 1.4764(14) .
S20 O24 1.4865(13) .
S20 O23 1.4889(13) .
